data_7020890
loop_
_publ_author_name
'Cheaib, Khaled'
'Martel, David'
'Cl\'ement, Nicolas'
'Eckes, Fabrice'
'Kouaho, St\'ephanie'
'Rogez, Guillaume'
'Dagorne, Samuel'
'Kurmoo, Mohamedally'
'Choua, Sylvie'
'Welter, Richard'

_publ_section_title
;
 Structural, magnetic and optical properties of an Fe(III) dimer bridged
 by the meridional planar divergent N,N'-bis(salicyl)hydrazide and its
 photo- and electro-chemistry in solution.
;
_journal_issue 5
_journal_name_full 'Dalton transactions (Cambridge, England : 2003)'
_journal_page_first 1406
_journal_page_last 1416
_journal_paper_doi 10.1039/c2dt32310a
_journal_volume 42
_journal_year 2013
_chemical_formula_moiety '4(Fe C18 H42 N6 O6), 4(Fe Cl4)'
_chemical_formula_sum 'C72 H168 Cl16 Fe8 N24 O24'
_chemical_formula_weight 2768.30
_chemical_name_systematic
;
?
;
_space_group_IT_number 2
_symmetry_cell_setting triclinic
_symmetry_space_group_name_Hall '-P 1'
_symmetry_space_group_name_H-M 'P -1'
_atom_sites_solution_hydrogens geom
_atom_sites_solution_primary direct
_atom_sites_solution_secondary difmap
_audit_creation_method SHELXL-97
_cell_angle_alpha 114.76(5)
_cell_angle_beta 92.29(5)
_cell_angle_gamma 91.81(5)
_cell_formula_units_Z 1
_cell_length_a 9.223(7)
_cell_length_b 18.6840(10)
_cell_length_c 20.178(2)
_cell_measurement_reflns_used 10078
_cell_measurement_temperature 173(2)
_cell_measurement_theta_max 25.68
_cell_measurement_theta_min 1.25
_cell_volume 3150(3)
_computing_cell_refinement 'Denzo (Nonius B.V., 1998)'
_computing_data_collection 'Collect (Nonius B.V., 1998)'
_computing_data_reduction 'Denzo (Nonius B.V., 1998)'
_computing_molecular_graphics 'PLATON 98 (Spek, 1998)'
_computing_publication_material 'SHELXL-97 (Sheldrick, 1997)'
_computing_structure_refinement 'SHELXL-97 (Sheldrick, 1997)'
_computing_structure_solution 'SHELXS-97 (Sheldrick, 1997)'
_diffrn_ambient_temperature 173(2)
_diffrn_measured_fraction_theta_full 0.841
_diffrn_measured_fraction_theta_max 0.841
_diffrn_measurement_device_type KappaCCD
_diffrn_measurement_method '\p scans'
_diffrn_radiation_monochromator graphite
_diffrn_radiation_source 'fine-focus sealed tube'
_diffrn_radiation_type MoK\a
_diffrn_radiation_wavelength 0.71073
_diffrn_reflns_av_R_equivalents 0.0258
_diffrn_reflns_av_sigmaI/netI 0.0699
_diffrn_reflns_limit_h_max 10
_diffrn_reflns_limit_h_min -11
_diffrn_reflns_limit_k_max 21
_diffrn_reflns_limit_k_min -22
_diffrn_reflns_limit_l_max 24
_diffrn_reflns_limit_l_min -23
_diffrn_reflns_number 13910
_diffrn_reflns_theta_full 25.68
_diffrn_reflns_theta_max 25.68
_diffrn_reflns_theta_min 1.25
_exptl_absorpt_coefficient_mu 1.300
_exptl_absorpt_correction_type none
_exptl_crystal_colour colorless
_exptl_crystal_density_diffrn 1.459
_exptl_crystal_density_method 'not measured'
_exptl_crystal_description prism
_exptl_crystal_F_000 1440
_exptl_crystal_size_max 0.12
_exptl_crystal_size_mid 0.10
_exptl_crystal_size_min 0.08
_refine_diff_density_max 0.770
_refine_diff_density_min -0.730
_refine_diff_density_rms 0.084
_refine_ls_extinction_method none
_refine_ls_goodness_of_fit_ref 1.015
_refine_ls_hydrogen_treatment constr
_refine_ls_matrix_type full
_refine_ls_number_parameters 644
_refine_ls_number_reflns 10078
_refine_ls_number_restraints 0
_refine_ls_restrained_S_all 1.015
_refine_ls_R_factor_all 0.0868
_refine_ls_R_factor_gt 0.0480
_refine_ls_shift/su_max 0.002
_refine_ls_shift/su_mean 0.000
_refine_ls_structure_factor_coef Fsqd
_refine_ls_weighting_details 'calc w=1/[\s^2^(Fo^2^)+(0.0513P)^2^+2.4540P] where P=(Fo^2^+2Fc^2^)/3'
_refine_ls_weighting_scheme calc
_refine_ls_wR_factor_gt 0.1053
_refine_ls_wR_factor_ref 0.1230
_reflns_number_gt 6838
_reflns_number_total 10078
_reflns_threshold_expression >2sigma(I)
_cod_data_source_file c2dt32310a.txt
_cod_data_source_block feii_dmf
_cod_original_cell_volume 3150(2)
_cod_original_sg_symbol_H-M P-1
_cod_database_code 7020890

loop_
_symmetry_equiv_pos_as_xyz
'x, y, z'
'-x, -y, -z'

loop_
_atom_site_label
_atom_site_type_symbol
_atom_site_fract_x
_atom_site_fract_y
_atom_site_fract_z
_atom_site_U_iso_or_equiv
_atom_site_adp_type
_atom_site_occupancy
_atom_site_symmetry_multiplicity
_atom_site_calc_flag
_atom_site_refinement_flags
_atom_site_disorder_assembly
_atom_site_disorder_group
Fe1 Fe 0.0000 0.5000 0.0000 0.0264(2) Uani 1 2 d S . .
Fe2 Fe 1.0000 0.0000 0.0000 0.0286(2) Uani 1 2 d S . .
Fe3 Fe 0.94739(6) 0.24193(3) 0.49291(3) 0.02834(17) Uani 1 1 d . . .
Fe4 Fe 0.51289(6) 0.37749(4) 0.26096(3) 0.03296(17) Uani 1 1 d . . .
Fe5 Fe 0.45996(6) -0.15525(4) 0.23549(3) 0.03151(17) Uani 1 1 d . . .
Cl1 Cl 0.67356(13) 0.46659(7) 0.24661(7) 0.0490(3) Uani 1 1 d . . .
Cl2 Cl 0.36903(13) 0.45064(8) 0.35550(7) 0.0545(4) Uani 1 1 d . . .
Cl3 Cl 0.35298(13) 0.30879(7) 0.16098(7) 0.0476(3) Uani 1 1 d . . .
Cl4 Cl 0.64776(13) 0.28548(7) 0.28249(8) 0.0551(4) Uani 1 1 d . . .
Cl5 Cl 0.45304(15) -0.17089(8) 0.34394(7) 0.0558(4) Uani 1 1 d . . .
Cl6 Cl 0.36796(15) -0.26408(7) 0.13391(8) 0.0586(4) Uani 1 1 d . . .
Cl7 Cl 0.32064(14) -0.05220(7) 0.24316(8) 0.0565(4) Uani 1 1 d . . .
Cl8 Cl 0.69664(13) -0.13589(10) 0.21286(8) 0.0678(4) Uani 1 1 d . . .
O1A O 0.0141(7) 0.6014(4) 0.1046(4) 0.0357(11) Uiso 0.50 1 d P A 1
C1A C 0.0111(10) 0.6433(6) 0.1512(5) 0.0314(15) Uiso 0.50 1 d P A 1
H1A H 0.0916 0.6773 0.1533 0.038 Uiso 0.50 1 calc P B 1
O1B O -0.0509(7) 0.5704(4) 0.1091(4) 0.0357(11) Uiso 0.50 1 d P A 2
C1B C -0.0589(10) 0.6090(6) 0.1484(5) 0.0314(15) Uiso 0.50 1 d P A 2
H1B H -0.1565 0.5956 0.1540 0.038 Uiso 0.50 1 calc P C 2
O2A O -0.0610(7) 0.4297(4) 0.0547(4) 0.0380(11) Uiso 0.50 1 d P A 3
C4A C -0.0541(10) 0.3904(6) 0.0708(5) 0.0376(17) Uiso 0.50 1 d P A 3
H4A H 0.0456 0.3889 0.0837 0.045 Uiso 0.50 1 calc P D 3
O2B O -0.1012(7) 0.4031(4) 0.0123(4) 0.0380(11) Uiso 0.50 1 d P A 4
C4B C -0.1357(10) 0.3778(6) 0.0410(6) 0.0376(17) Uiso 0.50 1 d P A 4
H4B H -0.2363 0.3874 0.0414 0.045 Uiso 0.50 1 calc P E 4
O3 O 0.2074(3) 0.47396(18) 0.02615(18) 0.0462(9) Uani 1 1 d . A .
O4 O 1.1105(3) 0.07578(17) 0.09974(16) 0.0375(8) Uani 1 1 d . . .
O5 O 0.9673(3) -0.08201(18) 0.04242(17) 0.0402(8) Uani 1 1 d . . .
O6 O 0.7931(3) 0.05094(18) 0.03117(16) 0.0388(8) Uani 1 1 d . . .
O7 O 0.9171(3) 0.33454(18) 0.59442(17) 0.0416(8) Uani 1 1 d . . .
O8 O 0.9711(3) 0.15407(17) 0.38689(16) 0.0377(8) Uani 1 1 d . . .
O9 O 0.7173(3) 0.21786(17) 0.47033(16) 0.0336(7) Uani 1 1 d . . .
O10 O 1.1722(3) 0.25914(19) 0.51602(18) 0.0416(8) Uani 1 1 d . . .
O11 O 0.9519(3) 0.32610(16) 0.44722(16) 0.0333(7) Uani 1 1 d . . .
O12 O 0.9434(3) 0.16042(17) 0.54249(16) 0.0370(8) Uani 1 1 d . . .
N1 N -0.0451(4) 0.6805(2) 0.2158(2) 0.0446(11) Uani 1 1 d . . .
N2 N -0.1267(4) 0.3346(2) 0.0834(2) 0.0413(10) Uani 1 1 d . . .
N3 N 0.4366(4) 0.5012(2) 0.0767(2) 0.0351(9) Uani 1 1 d . A .
N4 N 1.1421(4) 0.1766(2) 0.21160(19) 0.0363(9) Uani 1 1 d . . .
N5 N 0.9018(4) -0.1964(2) 0.04848(19) 0.0333(9) Uani 1 1 d . . .
N6 N 0.5858(4) 0.0922(2) -0.0031(2) 0.0397(10) Uani 1 1 d . . .
N7 N 0.8055(4) 0.3951(2) 0.7002(2) 0.0389(10) Uani 1 1 d . . .
N8 N 0.8767(4) 0.0841(2) 0.2710(2) 0.0348(9) Uani 1 1 d . . .
N9 N 0.5306(4) 0.1264(2) 0.4371(2) 0.0343(9) Uani 1 1 d . . .
N10 N 1.3799(4) 0.3262(2) 0.5165(2) 0.0376(10) Uani 1 1 d . . .
N11 N 0.8735(4) 0.43542(19) 0.43728(19) 0.0293(8) Uani 1 1 d . . .
N12 N 1.0458(4) 0.0780(2) 0.5849(2) 0.0338(9) Uani 1 1 d . . .
C2 C 0.0359(6) 0.7541(4) 0.2505(3) 0.0636(16) Uani 1 1 d . A .
H2A H 0.1093 0.7576 0.2180 0.095 Uiso 1 1 calc . . .
H2B H 0.0840 0.7580 0.2962 0.095 Uiso 1 1 calc . . .
H2C H -0.0297 0.7973 0.2612 0.095 Uiso 1 1 calc . . .
C3 C -0.1623(6) 0.6687(4) 0.2558(4) 0.0681(17) Uani 1 1 d . A .
H3A H -0.2404 0.7034 0.2565 0.102 Uiso 1 1 calc . . .
H3B H -0.1267 0.6811 0.3060 0.102 Uiso 1 1 calc . . .
H3C H -0.1997 0.6135 0.2320 0.102 Uiso 1 1 calc . . .
C5 C -0.2481(6) 0.2804(4) 0.0525(4) 0.084(2) Uani 1 1 d . A .
H5A H -0.3281 0.2966 0.0853 0.126 Uiso 1 1 calc . . .
H5B H -0.2210 0.2275 0.0455 0.126 Uiso 1 1 calc . . .
H5C H -0.2792 0.2795 0.0051 0.126 Uiso 1 1 calc . . .
C6 C -0.0502(7) 0.3333(4) 0.1464(3) 0.0759(19) Uani 1 1 d . A .
H6A H 0.0335 0.3713 0.1612 0.114 Uiso 1 1 calc . . .
H6B H -0.0166 0.2803 0.1342 0.114 Uiso 1 1 calc . . .
H6C H -0.1155 0.3474 0.1866 0.114 Uiso 1 1 calc . . .
C7 C 0.3094(5) 0.5216(3) 0.0597(2) 0.0357(11) Uani 1 1 d . . .
H7 H 0.2954 0.5761 0.0742 0.043 Uiso 1 1 calc . . .
C8 C 0.4674(5) 0.4188(3) 0.0554(3) 0.0612(17) Uani 1 1 d . . .
H8A H 0.4413 0.4032 0.0943 0.092 Uiso 1 1 calc . . .
H8B H 0.5712 0.4121 0.0475 0.092 Uiso 1 1 calc . . .
H8C H 0.4105 0.3858 0.0102 0.092 Uiso 1 1 calc . . .
C9 C 0.5511(5) 0.5590(3) 0.1187(3) 0.0457(13) Uani 1 1 d . . .
H9A H 0.5181 0.6122 0.1308 0.069 Uiso 1 1 calc . . .
H9B H 0.6371 0.5508 0.0899 0.069 Uiso 1 1 calc . . .
H9C H 0.5757 0.5533 0.1639 0.069 Uiso 1 1 calc . . .
C10 C 1.0677(5) 0.1358(3) 0.1501(3) 0.0348(11) Uani 1 1 d . . .
H10 H 0.9748 0.1530 0.1432 0.042 Uiso 1 1 calc . . .
C11 C 1.0888(6) 0.2491(3) 0.2671(3) 0.0527(14) Uani 1 1 d . . .
H11A H 0.9917 0.2576 0.2511 0.079 Uiso 1 1 calc . . .
H11B H 1.1551 0.2939 0.2739 0.079 Uiso 1 1 calc . . .
H11C H 1.0838 0.2441 0.3134 0.079 Uiso 1 1 calc . . .
C12 C 1.2859(5) 0.1542(3) 0.2263(3) 0.0521(14) Uani 1 1 d . . .
H12A H 1.3112 0.1065 0.1843 0.078 Uiso 1 1 calc . . .
H12B H 1.2853 0.1436 0.2699 0.078 Uiso 1 1 calc . . .
H12C H 1.3577 0.1972 0.2344 0.078 Uiso 1 1 calc . . .
C13 C 0.8882(5) -0.1436(3) 0.0226(2) 0.0353(11) Uani 1 1 d . . .
H13 H 0.8129 -0.1526 -0.0140 0.042 Uiso 1 1 calc . . .
C14 C 0.7967(5) -0.2631(3) 0.0285(3) 0.0464(13) Uani 1 1 d . . .
H14A H 0.7362 -0.2547 0.0697 0.070 Uiso 1 1 calc . . .
H14B H 0.8483 -0.3117 0.0163 0.070 Uiso 1 1 calc . . .
H14C H 0.7350 -0.2678 -0.0140 0.070 Uiso 1 1 calc . . .
C15 C 1.0140(5) -0.1853(3) 0.1057(3) 0.0431(12) Uani 1 1 d . . .
H15A H 1.0801 -0.1405 0.1123 0.065 Uiso 1 1 calc . . .
H15B H 1.0687 -0.2331 0.0914 0.065 Uiso 1 1 calc . . .
H15C H 0.9683 -0.1750 0.1516 0.065 Uiso 1 1 calc . . .
C16 C 0.7142(5) 0.0614(3) -0.0151(3) 0.0370(11) Uani 1 1 d . . .
H16 H 0.7488 0.0461 -0.0626 0.044 Uiso 1 1 calc . . .
C17 C 0.4999(5) 0.1021(3) -0.0602(3) 0.0591(16) Uani 1 1 d . . .
H17A H 0.5525 0.0830 -0.1051 0.089 Uiso 1 1 calc . . .
H17B H 0.4824 0.1582 -0.0447 0.089 Uiso 1 1 calc . . .
H17C H 0.4067 0.0720 -0.0692 0.089 Uiso 1 1 calc . . .
C18 C 0.5256(5) 0.1168(3) 0.0686(3) 0.0527(14) Uani 1 1 d . . .
H18A H 0.5952 0.1077 0.1019 0.079 Uiso 1 1 calc . . .
H18B H 0.4346 0.0861 0.0638 0.079 Uiso 1 1 calc . . .
H18C H 0.5068 0.1731 0.0882 0.079 Uiso 1 1 calc . . .
C19 C 0.8224(5) 0.3360(3) 0.6366(3) 0.0381(11) Uani 1 1 d . . .
H19 H 0.7569 0.2911 0.6220 0.046 Uiso 1 1 calc . . .
C20 C 0.8995(6) 0.4658(3) 0.7283(3) 0.0567(15) Uani 1 1 d . . .
H20A H 0.9880 0.4559 0.7012 0.085 Uiso 1 1 calc . . .
H20B H 0.9252 0.4812 0.7802 0.085 Uiso 1 1 calc . . .
H20C H 0.8491 0.5084 0.7225 0.085 Uiso 1 1 calc . . .
C21 C 0.6848(6) 0.3924(3) 0.7440(3) 0.0580(15) Uani 1 1 d . . .
H21A H 0.6268 0.3427 0.7183 0.087 Uiso 1 1 calc . . .
H21B H 0.6236 0.4369 0.7518 0.087 Uiso 1 1 calc . . .
H21C H 0.7230 0.3959 0.7913 0.087 Uiso 1 1 calc . . .
C22 C 0.8799(5) 0.1435(3) 0.3353(3) 0.0341(11) Uani 1 1 d . . .
H22 H 0.8082 0.1813 0.3437 0.041 Uiso 1 1 calc . . .
C23 C 0.9844(5) 0.0239(3) 0.2518(3) 0.0412(12) Uani 1 1 d . . .
H23A H 1.0654 0.0420 0.2889 0.062 Uiso 1 1 calc . . .
H23B H 1.0207 0.0148 0.2040 0.062 Uiso 1 1 calc . . .
H23C H 0.9394 -0.0253 0.2495 0.062 Uiso 1 1 calc . . .
C24 C 0.7585(6) 0.0721(3) 0.2169(3) 0.0498(14) Uani 1 1 d . . .
H24A H 0.6919 0.0289 0.2141 0.075 Uiso 1 1 calc . . .
H24B H 0.7981 0.0589 0.1691 0.075 Uiso 1 1 calc . . .
H24C H 0.7057 0.1206 0.2311 0.075 Uiso 1 1 calc . . .
C25 C 0.6430(5) 0.1664(3) 0.4791(2) 0.0334(11) Uani 1 1 d . . .
H25 H 0.6700 0.1553 0.5196 0.040 Uiso 1 1 calc . . .
C26 C 0.4819(5) 0.1385(3) 0.3732(3) 0.0556(15) Uani 1 1 d . . .
H26A H 0.5306 0.1866 0.3747 0.083 Uiso 1 1 calc . . .
H26B H 0.3765 0.1438 0.3730 0.083 Uiso 1 1 calc . . .
H26C H 0.5057 0.0932 0.3287 0.083 Uiso 1 1 calc . . .
C27 C 0.4479(6) 0.0676(3) 0.4513(3) 0.0598(15) Uani 1 1 d . . .
H27A H 0.4636 0.0150 0.4134 0.090 Uiso 1 1 calc . . .
H27B H 0.3444 0.0777 0.4509 0.090 Uiso 1 1 calc . . .
H27C H 0.4799 0.0703 0.4992 0.090 Uiso 1 1 calc . . .
C28 C 1.2543(5) 0.2894(3) 0.4869(3) 0.0372(12) Uani 1 1 d . . .
H28 H 1.2245 0.2858 0.4400 0.045 Uiso 1 1 calc . . .
C29 C 1.4747(5) 0.3581(3) 0.4777(3) 0.0607(16) Uani 1 1 d . . .
H29A H 1.4261 0.3501 0.4308 0.091 Uiso 1 1 calc . . .
H29B H 1.5658 0.3308 0.4688 0.091 Uiso 1 1 calc . . .
H29C H 1.4956 0.4146 0.5073 0.091 Uiso 1 1 calc . . .
C30 C 1.4270(5) 0.3364(3) 0.5892(3) 0.0585(15) Uani 1 1 d . . .
H30A H 1.3442 0.3496 0.6204 0.088 Uiso 1 1 calc . . .
H30B H 1.5026 0.3792 0.6096 0.088 Uiso 1 1 calc . . .
H30C H 1.4661 0.2873 0.5870 0.088 Uiso 1 1 calc . . .
C31 C 0.8724(4) 0.3834(3) 0.4651(2) 0.0306(10) Uani 1 1 d . . .
H31 H 0.8060 0.3898 0.5018 0.037 Uiso 1 1 calc . . .
C32 C 0.7703(5) 0.4974(3) 0.4574(3) 0.0440(13) Uani 1 1 d . . .
H32A H 0.7127 0.4961 0.4967 0.066 Uiso 1 1 calc . . .
H32B H 0.7056 0.4890 0.4147 0.066 Uiso 1 1 calc . . .
H32C H 0.8231 0.5489 0.4742 0.066 Uiso 1 1 calc . . .
C33 C 0.9688(5) 0.4296(3) 0.3804(3) 0.0410(12) Uani 1 1 d . . .
H33A H 1.0482 0.3958 0.3800 0.062 Uiso 1 1 calc . . .
H33B H 1.0090 0.4824 0.3896 0.062 Uiso 1 1 calc . . .
H33C H 0.9139 0.4068 0.3329 0.062 Uiso 1 1 calc . . .
C34 C 1.0508(5) 0.1303(3) 0.5572(2) 0.0321(10) Uani 1 1 d . . .
H34 H 1.1436 0.1463 0.5478 0.039 Uiso 1 1 calc . . .
C35 C 1.1772(5) 0.0435(3) 0.5994(3) 0.0495(14) Uani 1 1 d . . .
H35A H 1.2600 0.0593 0.5786 0.074 Uiso 1 1 calc . . .
H35B H 1.1633 -0.0142 0.5769 0.074 Uiso 1 1 calc . . .
H35C H 1.1961 0.0623 0.6523 0.074 Uiso 1 1 calc . . .
C36 C 0.9085(5) 0.0521(3) 0.6034(3) 0.0459(13) Uani 1 1 d . . .
H36A H 0.9056 0.0726 0.6567 0.069 Uiso 1 1 calc . . .
H36B H 0.9000 -0.0057 0.5819 0.069 Uiso 1 1 calc . . .
H36C H 0.8276 0.0719 0.5841 0.069 Uiso 1 1 calc . . .

loop_
_atom_site_aniso_label
_atom_site_aniso_U_11
_atom_site_aniso_U_22
_atom_site_aniso_U_33
_atom_site_aniso_U_23
_atom_site_aniso_U_13
_atom_site_aniso_U_12
Fe1 0.0305(5) 0.0234(5) 0.0250(5) 0.0102(4) -0.0011(4) 0.0002(4)
Fe2 0.0350(5) 0.0242(5) 0.0279(5) 0.0122(4) -0.0017(4) 0.0041(4)
Fe3 0.0289(3) 0.0294(4) 0.0283(4) 0.0140(3) -0.0007(3) -0.0005(3)
Fe4 0.0334(4) 0.0337(4) 0.0335(4) 0.0159(3) -0.0001(3) 0.0038(3)
Fe5 0.0307(3) 0.0295(4) 0.0346(4) 0.0140(3) -0.0004(3) 0.0007(3)
Cl1 0.0497(7) 0.0474(8) 0.0583(9) 0.0312(7) 0.0008(6) -0.0050(6)
Cl2 0.0488(7) 0.0671(9) 0.0445(8) 0.0189(7) 0.0119(6) 0.0131(7)
Cl3 0.0506(7) 0.0526(8) 0.0398(8) 0.0214(6) -0.0100(6) -0.0050(6)
Cl4 0.0496(8) 0.0442(8) 0.0786(10) 0.0340(7) -0.0125(7) 0.0059(6)
Cl5 0.0655(8) 0.0645(9) 0.0473(8) 0.0342(7) 0.0002(7) -0.0069(7)
Cl6 0.0646(9) 0.0330(7) 0.0618(10) 0.0066(7) -0.0222(7) -0.0046(6)
Cl7 0.0657(9) 0.0415(8) 0.0581(9) 0.0156(7) 0.0011(7) 0.0234(7)
Cl8 0.0372(7) 0.0994(12) 0.0563(10) 0.0233(9) 0.0039(6) -0.0134(7)
O3 0.0359(18) 0.0353(19) 0.056(2) 0.0103(17) -0.0154(16) -0.0001(16)
O4 0.0464(19) 0.0304(18) 0.0293(19) 0.0069(15) -0.0058(14) 0.0047(15)
O5 0.0447(19) 0.038(2) 0.046(2) 0.0270(17) -0.0065(16) -0.0050(16)
O6 0.0384(17) 0.047(2) 0.0324(19) 0.0172(16) -0.0005(14) 0.0118(15)
O7 0.0459(19) 0.043(2) 0.034(2) 0.0135(16) 0.0030(16) 0.0020(16)
O8 0.0421(18) 0.0378(19) 0.0331(19) 0.0145(16) 0.0013(15) 0.0079(15)
O9 0.0316(16) 0.0358(18) 0.038(2) 0.0210(16) -0.0021(14) -0.0042(15)
O10 0.0295(17) 0.052(2) 0.055(2) 0.0359(19) -0.0020(15) -0.0064(16)
O11 0.0352(17) 0.0307(17) 0.0364(19) 0.0167(15) 0.0001(14) 0.0046(15)
O12 0.0347(17) 0.0414(19) 0.043(2) 0.0265(17) -0.0012(14) 0.0014(15)
N1 0.053(3) 0.044(3) 0.027(2) 0.005(2) -0.002(2) 0.018(2)
N2 0.056(3) 0.035(2) 0.042(3) 0.024(2) 0.014(2) 0.007(2)
N3 0.032(2) 0.039(2) 0.037(2) 0.0202(19) -0.0065(17) -0.0011(18)
N4 0.052(2) 0.033(2) 0.024(2) 0.0124(18) -0.0002(18) -0.0055(19)
N5 0.042(2) 0.030(2) 0.031(2) 0.0152(18) -0.0009(17) 0.0028(18)
N6 0.036(2) 0.044(2) 0.041(3) 0.020(2) 0.0033(18) 0.012(2)
N7 0.057(3) 0.037(2) 0.022(2) 0.0100(19) 0.0021(19) 0.010(2)
N8 0.046(2) 0.029(2) 0.029(2) 0.0105(18) 0.0031(18) 0.0059(18)
N9 0.035(2) 0.036(2) 0.032(2) 0.0154(19) -0.0071(17) -0.0083(18)
N10 0.026(2) 0.035(2) 0.054(3) 0.022(2) -0.0024(19) 0.0004(18)
N11 0.032(2) 0.027(2) 0.029(2) 0.0118(17) 0.0034(16) 0.0036(17)
N12 0.032(2) 0.035(2) 0.038(2) 0.0202(19) -0.0038(17) 0.0007(18)
C2 0.060(4) 0.075(4) 0.077(4) 0.055(4) -0.010(3) -0.006(3)
C3 0.051(3) 0.075(4) 0.082(5) 0.038(4) -0.004(3) -0.005(3)
C5 0.058(4) 0.083(5) 0.082(5) 0.007(4) -0.008(3) 0.000(4)
C6 0.078(4) 0.079(4) 0.062(4) 0.021(4) -0.011(3) 0.020(4)
C7 0.043(3) 0.032(3) 0.031(3) 0.013(2) 0.000(2) 0.009(2)
C8 0.047(3) 0.047(3) 0.105(5) 0.049(3) -0.013(3) 0.002(3)
C9 0.037(3) 0.053(3) 0.045(3) 0.019(3) -0.007(2) -0.002(2)
C10 0.040(3) 0.035(3) 0.033(3) 0.018(2) -0.001(2) -0.002(2)
C11 0.076(4) 0.041(3) 0.028(3) 0.002(2) 0.009(3) -0.008(3)
C12 0.053(3) 0.057(3) 0.044(3) 0.021(3) -0.019(2) -0.005(3)
C13 0.036(3) 0.038(3) 0.036(3) 0.020(2) -0.001(2) 0.007(2)
C14 0.060(3) 0.035(3) 0.044(3) 0.018(3) -0.003(3) -0.009(3)
C15 0.052(3) 0.041(3) 0.042(3) 0.024(3) -0.007(2) 0.008(2)
C16 0.039(3) 0.035(3) 0.035(3) 0.013(2) 0.001(2) 0.004(2)
C17 0.048(3) 0.076(4) 0.062(4) 0.037(3) -0.005(3) 0.022(3)
C18 0.044(3) 0.064(4) 0.053(4) 0.025(3) 0.010(3) 0.014(3)
C19 0.045(3) 0.040(3) 0.034(3) 0.020(2) -0.002(2) 0.006(2)
C20 0.082(4) 0.044(3) 0.041(3) 0.016(3) -0.006(3) 0.001(3)
C21 0.063(4) 0.071(4) 0.041(3) 0.023(3) 0.011(3) 0.013(3)
C22 0.041(3) 0.030(3) 0.036(3) 0.017(2) 0.009(2) 0.009(2)
C23 0.050(3) 0.038(3) 0.040(3) 0.020(2) 0.010(2) 0.012(2)
C24 0.061(3) 0.048(3) 0.035(3) 0.012(3) -0.006(2) 0.008(3)
C25 0.034(3) 0.039(3) 0.032(3) 0.019(2) 0.002(2) 0.008(2)
C26 0.050(3) 0.070(4) 0.050(4) 0.031(3) -0.017(3) -0.016(3)
C27 0.061(3) 0.061(4) 0.063(4) 0.034(3) -0.009(3) -0.026(3)
C28 0.033(3) 0.041(3) 0.041(3) 0.020(2) 0.000(2) 0.012(2)
C29 0.039(3) 0.061(4) 0.101(5) 0.052(4) 0.015(3) 0.007(3)
C30 0.041(3) 0.063(4) 0.061(4) 0.017(3) -0.012(3) 0.001(3)
C31 0.027(2) 0.037(3) 0.029(3) 0.015(2) 0.0005(19) -0.003(2)
C32 0.045(3) 0.044(3) 0.046(3) 0.021(3) 0.005(2) 0.017(2)
C33 0.054(3) 0.039(3) 0.035(3) 0.019(2) 0.012(2) 0.011(2)
C34 0.035(3) 0.030(3) 0.031(3) 0.014(2) -0.004(2) -0.005(2)
C35 0.048(3) 0.050(3) 0.058(4) 0.031(3) -0.007(3) 0.007(3)
C36 0.044(3) 0.050(3) 0.057(4) 0.036(3) 0.000(2) -0.001(3)

loop_
_atom_type_symbol
_atom_type_description
_atom_type_scat_dispersion_real
_atom_type_scat_dispersion_imag
_atom_type_scat_source
C C 0.0033 0.0016 'International Tables Vol C Tables 4.2.6.8 and 6.1.1.4'
H H 0.0000 0.0000 'International Tables Vol C Tables 4.2.6.8 and 6.1.1.4'
O O 0.0106 0.0060 'International Tables Vol C Tables 4.2.6.8 and 6.1.1.4'
N N 0.0061 0.0033 'International Tables Vol C Tables 4.2.6.8 and 6.1.1.4'
Fe Fe 0.3463 0.8444 'International Tables Vol C Tables 4.2.6.8 and 6.1.1.4'
Cl Cl 0.1484 0.1585 'International Tables Vol C Tables 4.2.6.8 and 6.1.1.4'

loop_
_geom_angle_atom_site_label_1
_geom_angle_atom_site_label_2
_geom_angle_atom_site_label_3
_geom_angle
_geom_angle_site_symmetry_1
_geom_angle_site_symmetry_3
O3 Fe1 O3 180.00(19) 2_565 .
O3 Fe1 O2A 81.44(19) 2_565 2_565
O3 Fe1 O2A 98.6(2) . 2_565
O3 Fe1 O2A 98.6(2) 2_565 .
O3 Fe1 O2A 81.44(19) . .
O2A Fe1 O2A 180.000(1) 2_565 .
O3 Fe1 O2B 92.95(19) 2_565 2_565
O3 Fe1 O2B 87.05(19) . 2_565
O2A Fe1 O2B 23.2(2) 2_565 2_565
O2A Fe1 O2B 156.8(2) . 2_565
O3 Fe1 O2B 87.05(19) 2_565 .
O3 Fe1 O2B 92.95(19) . .
O2A Fe1 O2B 156.8(2) 2_565 .
O2A Fe1 O2B 23.2(2) . .
O2B Fe1 O2B 180.0(4) 2_565 .
O3 Fe1 O1B 84.00(19) 2_565 .
O3 Fe1 O1B 96.00(19) . .
O2A Fe1 O1B 111.5(3) 2_565 .
O2A Fe1 O1B 68.5(3) . .
O2B Fe1 O1B 93.0(3) 2_565 .
O2B Fe1 O1B 87.0(3) . .
O3 Fe1 O1B 96.00(19) 2_565 2_565
O3 Fe1 O1B 84.00(19) . 2_565
O2A Fe1 O1B 68.5(3) 2_565 2_565
O2A Fe1 O1B 111.5(3) . 2_565
O2B Fe1 O1B 87.0(3) 2_565 2_565
O2B Fe1 O1B 93.0(3) . 2_565
O1B Fe1 O1B 180.0(2) . 2_565
O3 Fe1 O1A 92.23(18) 2_565 .
O3 Fe1 O1A 87.77(18) . .
O2A Fe1 O1A 91.6(3) 2_565 .
O2A Fe1 O1A 88.4(3) . .
O2B Fe1 O1A 71.1(3) 2_565 .
O2B Fe1 O1A 108.9(3) . .
O1B Fe1 O1A 23.0(2) . .
O1B Fe1 O1A 157.0(2) 2_565 .
O3 Fe1 O1A 87.77(18) 2_565 2_565
O3 Fe1 O1A 92.23(18) . 2_565
O2A Fe1 O1A 88.4(3) 2_565 2_565
O2A Fe1 O1A 91.6(3) . 2_565
O2B Fe1 O1A 108.9(3) 2_565 2_565
O2B Fe1 O1A 71.1(3) . 2_565
O1B Fe1 O1A 157.0(2) . 2_565
O1B Fe1 O1A 23.0(2) 2_565 2_565
O1A Fe1 O1A 180.0(6) . 2_565
O5 Fe2 O5 180.00(11) 2_755 .
O5 Fe2 O4 91.08(12) 2_755 .
O5 Fe2 O4 88.92(12) . .
O5 Fe2 O4 88.92(12) 2_755 2_755
O5 Fe2 O4 91.08(12) . 2_755
O4 Fe2 O4 180.0(3) . 2_755
O5 Fe2 O6 93.77(12) 2_755 2_755
O5 Fe2 O6 86.23(12) . 2_755
O4 Fe2 O6 85.92(13) . 2_755
O4 Fe2 O6 94.08(13) 2_755 2_755
O5 Fe2 O6 86.23(12) 2_755 .
O5 Fe2 O6 93.77(12) . .
O4 Fe2 O6 94.08(13) . .
O4 Fe2 O6 85.92(13) 2_755 .
O6 Fe2 O6 180.0(3) 2_755 .
O10 Fe3 O7 89.44(14) . .
O10 Fe3 O8 92.40(14) . .
O7 Fe3 O8 175.57(11) . .
O10 Fe3 O11 90.63(12) . .
O7 Fe3 O11 88.22(12) . .
O8 Fe3 O11 87.73(12) . .
O10 Fe3 O12 88.97(12) . .
O7 Fe3 O12 89.90(12) . .
O8 Fe3 O12 94.16(12) . .
O11 Fe3 O12 178.08(11) . .
O10 Fe3 O9 176.49(12) . .
O7 Fe3 O9 91.55(14) . .
O8 Fe3 O9 86.86(13) . .
O11 Fe3 O9 92.76(12) . .
O12 Fe3 O9 87.67(12) . .
Cl1 Fe4 Cl3 114.83(7) . .
Cl1 Fe4 Cl2 106.56(7) . .
Cl3 Fe4 Cl2 105.63(7) . .
Cl1 Fe4 Cl4 107.91(7) . .
Cl3 Fe4 Cl4 107.58(7) . .
Cl2 Fe4 Cl4 114.54(7) . .
Cl8 Fe5 Cl7 112.10(8) . .
Cl8 Fe5 Cl6 105.53(8) . .
Cl7 Fe5 Cl6 106.28(7) . .
Cl8 Fe5 Cl5 109.70(7) . .
Cl7 Fe5 Cl5 109.41(7) . .
Cl6 Fe5 Cl5 113.80(6) . .
C1A O1A Fe1 173.8(9) . .
O1A C1A N1 153.4(12) . .
O1A C1A H1A 103.3 . .
N1 C1A H1A 103.3 . .
C1B O1B Fe1 161.6(11) . .
O1B C1B N1 169.2(13) . .
O1B C1B H1B 95.4 . .
N1 C1B H1B 95.4 . .
C4A O2A Fe1 157.3(8) . .
O2A C4A N2 145.7(11) . .
O2A C4A H4A 107.1 . .
N2 C4A H4A 107.1 . .
C4B O2B Fe1 152.3(9) . .
O2B C4B N2 156.7(10) . .
O2B C4B H4B 101.7 . .
N2 C4B H4B 101.7 . .
C7 O3 Fe1 127.0(3) . .
C10 O4 Fe2 129.0(3) . .
C13 O5 Fe2 133.4(3) . .
C16 O6 Fe2 118.7(3) . .
C19 O7 Fe3 126.1(3) . .
C22 O8 Fe3 121.1(3) . .
C25 O9 Fe3 126.6(3) . .
C28 O10 Fe3 123.8(3) . .
C31 O11 Fe3 124.4(3) . .
C34 O12 Fe3 125.6(3) . .
C1A N1 C2 105.7(6) . .
C1A N1 C3 138.6(6) . .
C2 N1 C3 115.7(4) . .
C1A N1 C1B 36.5(5) . .
C2 N1 C1B 142.1(6) . .
C3 N1 C1B 102.1(6) . .
C4A N2 C4B 38.4(5) . .
C4A N2 C5 138.3(6) . .
C4B N2 C5 100.4(6) . .
C4A N2 C6 104.6(6) . .
C4B N2 C6 142.2(6) . .
C5 N2 C6 117.1(5) . .
C7 N3 C9 122.2(4) . .
C7 N3 C8 121.4(4) . .
C9 N3 C8 116.4(4) . .
C10 N4 C12 121.1(4) . .
C10 N4 C11 121.6(4) . .
C12 N4 C11 117.2(4) . .
C13 N5 C14 121.8(4) . .
C13 N5 C15 120.4(4) . .
C14 N5 C15 117.4(4) . .
C16 N6 C17 121.4(4) . .
C16 N6 C18 120.5(4) . .
C17 N6 C18 118.0(4) . .
C19 N7 C20 122.3(4) . .
C19 N7 C21 120.4(4) . .
C20 N7 C21 117.3(4) . .
C22 N8 C24 120.8(4) . .
C22 N8 C23 122.1(4) . .
C24 N8 C23 117.0(4) . .
C25 N9 C27 122.0(4) . .
C25 N9 C26 121.5(4) . .
C27 N9 C26 116.4(4) . .
C28 N10 C30 119.9(4) . .
C28 N10 C29 121.6(4) . .
C30 N10 C29 118.5(4) . .
C31 N11 C33 121.3(3) . .
C31 N11 C32 121.7(4) . .
C33 N11 C32 116.7(3) . .
C34 N12 C36 121.3(4) . .
C34 N12 C35 121.9(4) . .
C36 N12 C35 116.7(4) . .
N1 C2 H2A 109.5 . .
N1 C2 H2B 109.5 . .
H2A C2 H2B 109.5 . .
N1 C2 H2C 109.5 . .
H2A C2 H2C 109.5 . .
H2B C2 H2C 109.5 . .
N1 C3 H3A 109.5 . .
N1 C3 H3B 109.5 . .
H3A C3 H3B 109.5 . .
N1 C3 H3C 109.5 . .
H3A C3 H3C 109.5 . .
H3B C3 H3C 109.5 . .
N2 C5 H5A 109.5 . .
N2 C5 H5B 109.5 . .
H5A C5 H5B 109.5 . .
N2 C5 H5C 109.5 . .
H5A C5 H5C 109.5 . .
H5B C5 H5C 109.5 . .
N2 C6 H6A 109.5 . .
N2 C6 H6B 109.5 . .
H6A C6 H6B 109.5 . .
N2 C6 H6C 109.5 . .
H6A C6 H6C 109.5 . .
H6B C6 H6C 109.5 . .
O3 C7 N3 124.0(4) . .
O3 C7 H7 118.0 . .
N3 C7 H7 118.0 . .
N3 C8 H8A 109.5 . .
N3 C8 H8B 109.5 . .
H8A C8 H8B 109.5 . .
N3 C8 H8C 109.5 . .
H8A C8 H8C 109.5 . .
H8B C8 H8C 109.5 . .
N3 C9 H9A 109.5 . .
N3 C9 H9B 109.5 . .
H9A C9 H9B 109.5 . .
N3 C9 H9C 109.5 . .
H9A C9 H9C 109.5 . .
H9B C9 H9C 109.5 . .
O4 C10 N4 124.3(4) . .
O4 C10 H10 117.8 . .
N4 C10 H10 117.8 . .
N4 C11 H11A 109.5 . .
N4 C11 H11B 109.5 . .
H11A C11 H11B 109.5 . .
N4 C11 H11C 109.5 . .
H11A C11 H11C 109.5 . .
H11B C11 H11C 109.5 . .
N4 C12 H12A 109.5 . .
N4 C12 H12B 109.5 . .
H12A C12 H12B 109.5 . .
N4 C12 H12C 109.5 . .
H12A C12 H12C 109.5 . .
H12B C12 H12C 109.5 . .
O5 C13 N5 124.5(4) . .
O5 C13 H13 117.7 . .
N5 C13 H13 117.7 . .
N5 C14 H14A 109.5 . .
N5 C14 H14B 109.5 . .
H14A C14 H14B 109.5 . .
N5 C14 H14C 109.5 . .
H14A C14 H14C 109.5 . .
H14B C14 H14C 109.5 . .
N5 C15 H15A 109.5 . .
N5 C15 H15B 109.5 . .
H15A C15 H15B 109.5 . .
N5 C15 H15C 109.5 . .
H15A C15 H15C 109.5 . .
H15B C15 H15C 109.5 . .
O6 C16 N6 124.7(4) . .
O6 C16 H16 117.6 . .
N6 C16 H16 117.6 . .
N6 C17 H17A 109.5 . .
N6 C17 H17B 109.5 . .
H17A C17 H17B 109.5 . .
N6 C17 H17C 109.5 . .
H17A C17 H17C 109.5 . .
H17B C17 H17C 109.5 . .
N6 C18 H18A 109.5 . .
N6 C18 H18B 109.5 . .
H18A C18 H18B 109.5 . .
N6 C18 H18C 109.5 . .
H18A C18 H18C 109.5 . .
H18B C18 H18C 109.5 . .
O7 C19 N7 125.0(5) . .
O7 C19 H19 117.5 . .
N7 C19 H19 117.5 . .
N7 C20 H20A 109.5 . .
N7 C20 H20B 109.5 . .
H20A C20 H20B 109.5 . .
N7 C20 H20C 109.5 . .
H20A C20 H20C 109.5 . .
H20B C20 H20C 109.5 . .
N7 C21 H21A 109.5 . .
N7 C21 H21B 109.5 . .
H21A C21 H21B 109.5 . .
N7 C21 H21C 109.5 . .
H21A C21 H21C 109.5 . .
H21B C21 H21C 109.5 . .
O8 C22 N8 124.5(4) . .
O8 C22 H22 117.8 . .
N8 C22 H22 117.8 . .
N8 C23 H23A 109.5 . .
N8 C23 H23B 109.5 . .
H23A C23 H23B 109.5 . .
N8 C23 H23C 109.5 . .
H23A C23 H23C 109.5 . .
H23B C23 H23C 109.5 . .
N8 C24 H24A 109.5 . .
N8 C24 H24B 109.5 . .
H24A C24 H24B 109.5 . .
N8 C24 H24C 109.5 . .
H24A C24 H24C 109.5 . .
H24B C24 H24C 109.5 . .
O9 C25 N9 125.2(4) . .
O9 C25 H25 117.4 . .
N9 C25 H25 117.4 . .
N9 C26 H26A 109.5 . .
N9 C26 H26B 109.5 . .
H26A C26 H26B 109.5 . .
N9 C26 H26C 109.5 . .
H26A C26 H26C 109.5 . .
H26B C26 H26C 109.5 . .
N9 C27 H27A 109.5 . .
N9 C27 H27B 109.5 . .
H27A C27 H27B 109.5 . .
N9 C27 H27C 109.5 . .
H27A C27 H27C 109.5 . .
H27B C27 H27C 109.5 . .
O10 C28 N10 124.4(4) . .
O10 C28 H28 117.8 . .
N10 C28 H28 117.8 . .
N10 C29 H29A 109.5 . .
N10 C29 H29B 109.5 . .
H29A C29 H29B 109.5 . .
N10 C29 H29C 109.5 . .
H29A C29 H29C 109.5 . .
H29B C29 H29C 109.5 . .
N10 C30 H30A 109.5 . .
N10 C30 H30B 109.5 . .
H30A C30 H30B 109.5 . .
N10 C30 H30C 109.5 . .
H30A C30 H30C 109.5 . .
H30B C30 H30C 109.5 . .
O11 C31 N11 125.1(4) . .
O11 C31 H31 117.5 . .
N11 C31 H31 117.5 . .
N11 C32 H32A 109.5 . .
N11 C32 H32B 109.5 . .
H32A C32 H32B 109.5 . .
N11 C32 H32C 109.5 . .
H32A C32 H32C 109.5 . .
H32B C32 H32C 109.5 . .
N11 C33 H33A 109.5 . .
N11 C33 H33B 109.5 . .
H33A C33 H33B 109.5 . .
N11 C33 H33C 109.5 . .
H33A C33 H33C 109.5 . .
H33B C33 H33C 109.5 . .
O12 C34 N12 124.8(4) . .
O12 C34 H34 117.6 . .
N12 C34 H34 117.6 . .
N12 C35 H35A 109.5 . .
N12 C35 H35B 109.5 . .
H35A C35 H35B 109.5 . .
N12 C35 H35C 109.5 . .
H35A C35 H35C 109.5 . .
H35B C35 H35C 109.5 . .
N12 C36 H36A 109.5 . .
N12 C36 H36B 109.5 . .
H36A C36 H36B 109.5 . .
N12 C36 H36C 109.5 . .
H36A C36 H36C 109.5 . .
H36B C36 H36C 109.5 . .

loop_
_geom_bond_atom_site_label_1
_geom_bond_atom_site_label_2
_geom_bond_distance
_geom_bond_site_symmetry_2
Fe1 O3 2.090(3) 2_565
Fe1 O3 2.090(3) .
Fe1 O2A 2.116(7) 2_565
Fe1 O2A 2.116(7) .
Fe1 O2B 2.120(7) 2_565
Fe1 O2B 2.120(7) .
Fe1 O1B 2.120(7) .
Fe1 O1B 2.120(7) 2_565
Fe1 O1A 2.162(7) .
Fe1 O1A 2.162(7) 2_565
Fe2 O5 2.064(3) 2_755
Fe2 O5 2.064(3) .
Fe2 O4 2.110(3) .
Fe2 O4 2.110(3) 2_755
Fe2 O6 2.157(3) 2_755
Fe2 O6 2.157(3) .
Fe3 O10 2.091(3) .
Fe3 O7 2.092(3) .
Fe3 O8 2.107(3) .
Fe3 O11 2.130(3) .
Fe3 O12 2.144(3) .
Fe3 O9 2.146(3) .
Fe4 Cl1 2.3094(18) .
Fe4 Cl3 2.317(2) .
Fe4 Cl2 2.324(2) .
Fe4 Cl4 2.3257(16) .
Fe5 Cl8 2.296(2) .
Fe5 Cl7 2.3034(17) .
Fe5 Cl6 2.306(2) .
Fe5 Cl5 2.3290(15) .
O1A C1A 0.940(9) .
C1A N1 1.329(10) .
C1A H1A 0.9500 .
O1B C1B 0.827(9) .
C1B N1 1.450(11) .
C1B H1B 0.9500 .
O2A C4A 0.920(10) .
C4A N2 1.340(11) .
C4A H4A 0.9500 .
O2B C4B 0.947(10) .
C4B N2 1.402(11) .
C4B H4B 0.9500 .
O3 C7 1.235(5) .
O4 C10 1.246(5) .
O5 C13 1.246(5) .
O6 C16 1.245(5) .
O7 C19 1.237(5) .
O8 C22 1.256(5) .
O9 C25 1.239(5) .
O10 C28 1.235(5) .
O11 C31 1.250(5) .
O12 C34 1.240(5) .
N1 C2 1.423(7) .
N1 C3 1.440(7) .
N2 C5 1.419(7) .
N2 C6 1.438(7) .
N3 C7 1.320(5) .
N3 C9 1.446(6) .
N3 C8 1.456(6) .
N4 C10 1.303(5) .
N4 C12 1.460(6) .
N4 C11 1.464(6) .
N5 C13 1.304(5) .
N5 C14 1.458(6) .
N5 C15 1.461(5) .
N6 C16 1.319(5) .
N6 C17 1.451(6) .
N6 C18 1.461(6) .
N7 C19 1.315(6) .
N7 C20 1.443(7) .
N7 C21 1.461(6) .
N8 C22 1.306(5) .
N8 C24 1.455(6) .
N8 C23 1.462(5) .
N9 C25 1.304(6) .
N9 C27 1.449(6) .
N9 C26 1.458(6) .
N10 C28 1.311(6) .
N10 C30 1.446(6) .
N10 C29 1.465(6) .
N11 C31 1.310(5) .
N11 C33 1.444(6) .
N11 C32 1.456(5) .
N12 C34 1.314(5) .
N12 C36 1.459(6) .
N12 C35 1.467(5) .
C2 H2A 0.9800 .
C2 H2B 0.9800 .
C2 H2C 0.9800 .
C3 H3A 0.9800 .
C3 H3B 0.9800 .
C3 H3C 0.9800 .
C5 H5A 0.9800 .
C5 H5B 0.9800 .
C5 H5C 0.9800 .
C6 H6A 0.9800 .
C6 H6B 0.9800 .
C6 H6C 0.9800 .
C7 H7 0.9500 .
C8 H8A 0.9800 .
C8 H8B 0.9800 .
C8 H8C 0.9800 .
C9 H9A 0.9800 .
C9 H9B 0.9800 .
C9 H9C 0.9800 .
C10 H10 0.9500 .
C11 H11A 0.9800 .
C11 H11B 0.9800 .
C11 H11C 0.9800 .
C12 H12A 0.9800 .
C12 H12B 0.9800 .
C12 H12C 0.9800 .
C13 H13 0.9500 .
C14 H14A 0.9800 .
C14 H14B 0.9800 .
C14 H14C 0.9800 .
C15 H15A 0.9800 .
C15 H15B 0.9800 .
C15 H15C 0.9800 .
C16 H16 0.9500 .
C17 H17A 0.9800 .
C17 H17B 0.9800 .
C17 H17C 0.9800 .
C18 H18A 0.9800 .
C18 H18B 0.9800 .
C18 H18C 0.9800 .
C19 H19 0.9500 .
C20 H20A 0.9800 .
C20 H20B 0.9800 .
C20 H20C 0.9800 .
C21 H21A 0.9800 .
C21 H21B 0.9800 .
C21 H21C 0.9800 .
C22 H22 0.9500 .
C23 H23A 0.9800 .
C23 H23B 0.9800 .
C23 H23C 0.9800 .
C24 H24A 0.9800 .
C24 H24B 0.9800 .
C24 H24C 0.9800 .
C25 H25 0.9500 .
C26 H26A 0.9800 .
C26 H26B 0.9800 .
C26 H26C 0.9800 .
C27 H27A 0.9800 .
C27 H27B 0.9800 .
C27 H27C 0.9800 .
C28 H28 0.9500 .
C29 H29A 0.9800 .
C29 H29B 0.9800 .
C29 H29C 0.9800 .
C30 H30A 0.9800 .
C30 H30B 0.9800 .
C30 H30C 0.9800 .
C31 H31 0.9500 .
C32 H32A 0.9800 .
C32 H32B 0.9800 .
C32 H32C 0.9800 .
C33 H33A 0.9800 .
C33 H33B 0.9800 .
C33 H33C 0.9800 .
C34 H34 0.9500 .
C35 H35A 0.9800 .
C35 H35B 0.9800 .
C35 H35C 0.9800 .
C36 H36A 0.9800 .
C36 H36B 0.9800 .
C36 H36C 0.9800 .

loop_
_geom_torsion_atom_site_label_1
_geom_torsion_atom_site_label_2
_geom_torsion_atom_site_label_3
_geom_torsion_atom_site_label_4
_geom_torsion
_geom_torsion_site_symmetry_1
O3 Fe1 O1A C1A 57(7) 2_565
O3 Fe1 O1A C1A -123(7) .
O2A Fe1 O1A C1A 139(7) 2_565
O2A Fe1 O1A C1A -41(7) .
O2B Fe1 O1A C1A 150(7) 2_565
O2B Fe1 O1A C1A -30(7) .
O1B Fe1 O1A C1A -12(7) .
O1B Fe1 O1A C1A 168(7) 2_565
O1A Fe1 O1A C1A -57(100) 2_565
Fe1 O1A C1A N1 3(9) .
O3 Fe1 O1B C1B -90(3) 2_565
O3 Fe1 O1B C1B 90(3) .
O2A Fe1 O1B C1B -11(3) 2_565
O2A Fe1 O1B C1B 169(3) .
O2B Fe1 O1B C1B 3(3) 2_565
O2B Fe1 O1B C1B -177(3) .
O1B Fe1 O1B C1B 153(100) 2_565
O1A Fe1 O1B C1B 21(3) .
O1A Fe1 O1B C1B -159(3) 2_565
Fe1 O1B C1B N1 -45(8) .
O3 Fe1 O2A C4A 150(2) 2_565
O3 Fe1 O2A C4A -30(2) .
O2A Fe1 O2A C4A -143(100) 2_565
O2B Fe1 O2A C4A -91(2) 2_565
O2B Fe1 O2A C4A 89(2) .
O1B Fe1 O2A C4A -130(2) .
O1B Fe1 O2A C4A 50(2) 2_565
O1A Fe1 O2A C4A -118(2) .
O1A Fe1 O2A C4A 62(2) 2_565
Fe1 O2A C4A N2 -141.1(16) .
O3 Fe1 O2B C4B -104.3(17) 2_565
O3 Fe1 O2B C4B 75.7(17) .
O2A Fe1 O2B C4B -164.4(15) 2_565
O2A Fe1 O2B C4B 15.6(15) .
O2B Fe1 O2B C4B -79(100) 2_565
O1B Fe1 O2B C4B -20.2(16) .
O1B Fe1 O2B C4B 159.8(16) 2_565
O1A Fe1 O2B C4B -13.0(17) .
O1A Fe1 O2B C4B 167.0(17) 2_565
Fe1 O2B C4B N2 -82(3) .
O3 Fe1 O3 C7 111(100) 2_565
O2A Fe1 O3 C7 54.6(4) 2_565
O2A Fe1 O3 C7 -125.4(4) .
O2B Fe1 O3 C7 34.5(4) 2_565
O2B Fe1 O3 C7 -145.5(4) .
O1B Fe1 O3 C7 -58.2(4) .
O1B Fe1 O3 C7 121.8(4) 2_565
O1A Fe1 O3 C7 -36.7(4) .
O1A Fe1 O3 C7 143.3(4) 2_565
O5 Fe2 O4 C10 75.7(4) 2_755
O5 Fe2 O4 C10 -104.3(4) .
O4 Fe2 O4 C10 -111(100) 2_755
O6 Fe2 O4 C10 169.4(4) 2_755
O6 Fe2 O4 C10 -10.6(4) .
O5 Fe2 O5 C13 141(100) 2_755
O4 Fe2 O5 C13 167.0(4) .
O4 Fe2 O5 C13 -13.0(4) 2_755
O6 Fe2 O5 C13 -107.0(4) 2_755
O6 Fe2 O5 C13 73.0(4) .
O5 Fe2 O6 C16 48.6(3) 2_755
O5 Fe2 O6 C16 -131.4(3) .
O4 Fe2 O6 C16 139.4(3) .
O4 Fe2 O6 C16 -40.6(3) 2_755
O6 Fe2 O6 C16 -69(100) 2_755
O10 Fe3 O7 C19 -139.4(4) .
O8 Fe3 O7 C19 106.1(16) .
O11 Fe3 O7 C19 129.9(4) .
O12 Fe3 O7 C19 -50.4(4) .
O9 Fe3 O7 C19 37.2(4) .
O10 Fe3 O8 C22 -149.5(3) .
O7 Fe3 O8 C22 -35.1(18) .
O11 Fe3 O8 C22 -59.0(3) .
O12 Fe3 O8 C22 121.4(3) .
O9 Fe3 O8 C22 33.9(3) .
O10 Fe3 O9 C25 8(2) .
O7 Fe3 O9 C25 -97.9(4) .
O8 Fe3 O9 C25 86.3(4) .
O11 Fe3 O9 C25 173.9(3) .
O12 Fe3 O9 C25 -8.0(4) .
O7 Fe3 O10 C28 -106.6(4) .
O8 Fe3 O10 C28 69.3(4) .
O11 Fe3 O10 C28 -18.4(4) .
O12 Fe3 O10 C28 163.5(4) .
O9 Fe3 O10 C28 147.0(19) .
O10 Fe3 O11 C31 -128.0(3) .
O7 Fe3 O11 C31 -38.6(3) .
O8 Fe3 O11 C31 139.6(3) .
O12 Fe3 O11 C31 -50(3) .
O9 Fe3 O11 C31 52.9(3) .
O10 Fe3 O12 C34 -14.7(3) .
O7 Fe3 O12 C34 -104.1(4) .
O8 Fe3 O12 C34 77.7(4) .
O11 Fe3 O12 C34 -93(3) .
O9 Fe3 O12 C34 164.3(3) .
O1A C1A N1 C2 -175(2) .
O1A C1A N1 C3 2(3) .
O1A C1A N1 C1B 3.4(17) .
O1B C1B N1 C1A 20(6) .
O1B C1B N1 C2 23(7) .
O1B C1B N1 C3 -161(6) .
O2A C4A N2 C4B 24.4(16) .
O2A C4A N2 C5 35(2) .
O2A C4A N2 C6 -146.0(19) .
O2B C4B N2 C4A 39(3) .
O2B C4B N2 C5 -134(3) .
O2B C4B N2 C6 54(3) .
Fe1 O3 C7 N3 177.6(3) .
C9 N3 C7 O3 -177.4(4) .
C8 N3 C7 O3 1.0(7) .
Fe2 O4 C10 N4 176.3(3) .
C12 N4 C10 O4 0.1(7) .
C11 N4 C10 O4 176.8(4) .
Fe2 O5 C13 N5 166.1(3) .
C14 N5 C13 O5 173.6(4) .
C15 N5 C13 O5 1.1(7) .
Fe2 O6 C16 N6 -179.7(3) .
C17 N6 C16 O6 -179.7(5) .
C18 N6 C16 O6 -0.2(7) .
Fe3 O7 C19 N7 -179.9(3) .
C20 N7 C19 O7 -0.7(7) .
C21 N7 C19 O7 176.6(4) .
Fe3 O8 C22 N8 -170.6(3) .
C24 N8 C22 O8 173.8(4) .
C23 N8 C22 O8 -1.9(7) .
Fe3 O9 C25 N9 -144.9(3) .
C27 N9 C25 O9 -179.3(4) .
C26 N9 C25 O9 0.8(7) .
Fe3 O10 C28 N10 154.4(3) .
C30 N10 C28 O10 -2.8(7) .
C29 N10 C28 O10 177.6(4) .
Fe3 O11 C31 N11 -179.7(3) .
C33 N11 C31 O11 1.1(7) .
C32 N11 C31 O11 175.6(4) .
Fe3 O12 C34 N12 -177.1(3) .
C36 N12 C34 O12 -2.1(7) .
C35 N12 C34 O12 178.5(4) .
